data_4119047
loop_
_publ_author_name
'Clare Bakewell'
'Thi-Phuong-Anh Cao'
'Nicholas Long'
'Xavier F. Le Goff'
'Audrey Auffrant'
'Charlotte K. Williams'

_publ_contact_author_address
;Laboratoire DCPH
Ecole Polytechnique
Route de Saclay
F91128 Palaiseau
France
;
_publ_contact_author_email c.k.williams@imperial.ac.uk
_publ_contact_author_name 'Charlotte K. Williams'
_publ_section_title
;
 Yttrium Phosphasalen Initiators for rac-Lactide Polymerization: Excellent
 Rates and High Iso-Selectivities
;
_journal_name_full 'Journal of the American Chemical Society'
_journal_page_first 20577
_journal_page_last 20580
_journal_paper_doi 10.1021/ja310003v
_journal_volume 134
_journal_year 2012
_chemical_formula_moiety 'C114 H144 N6 O6 P4 Y2, 2(C6 H12)'
_chemical_formula_sum 'C126 H168 N6 O6 P4 Y2'
_chemical_formula_weight 2164.36
_chemical_name_systematic
; 
 ? 
;
_space_group_IT_number 15
_symmetry_cell_setting monoclinic
_symmetry_space_group_name_Hall '-C 2yc'
_symmetry_space_group_name_H-M 'C 1 2/c 1'
_atom_sites_solution_hydrogens geom
_atom_sites_solution_primary direct
_atom_sites_solution_secondary difmap
_audit_creation_method SHELXL-97
_cell_angle_alpha 90.00
_cell_angle_beta 124.463(1)
_cell_angle_gamma 90.00
_cell_formula_units_Z 4
_cell_length_a 27.529(1)
_cell_length_b 28.356(1)
_cell_length_c 18.325(1)
_cell_measurement_reflns_used 12659
_cell_measurement_temperature 150.0(1)
_cell_measurement_theta_max 30.034
_cell_measurement_theta_min 0.998
_cell_volume 11794.1(9)
_computing_cell_refinement 'DENZO (Otwinowski & Minor, 1997) & COLLECT'
_computing_data_collection 'COLLECT (Hooft, R.W.W., 1998)'
_computing_data_reduction 'DENZO & COLLECT'
_computing_molecular_graphics 'PLATON (Spek, 2009)'
_computing_publication_material 'PLATON (Spek, 2009)'
_computing_structure_refinement 'SHELXL-97 (Sheldrick, 1997)'
_computing_structure_solution 'SIR97 (Altomare et al., 1999)'
_diffrn_ambient_temperature 150.0(1)
_diffrn_measured_fraction_theta_full 0.987
_diffrn_measured_fraction_theta_max 0.987
_diffrn_measurement_device_type KappaCCD
_diffrn_measurement_method 'phi and omega scans'
_diffrn_radiation_monochromator graphite
_diffrn_radiation_source 'fine-focus sealed tube'
_diffrn_radiation_type MoK\a
_diffrn_radiation_wavelength 0.71069
_diffrn_reflns_av_R_equivalents 0.0465
_diffrn_reflns_av_sigmaI/netI 0.0587
_diffrn_reflns_limit_h_max 33
_diffrn_reflns_limit_h_min -33
_diffrn_reflns_limit_k_max 34
_diffrn_reflns_limit_k_min -32
_diffrn_reflns_limit_l_max 22
_diffrn_reflns_limit_l_min -16
_diffrn_reflns_number 28082
_diffrn_reflns_theta_full 26.02
_diffrn_reflns_theta_max 26.02
_diffrn_reflns_theta_min 2.79
_exptl_absorpt_coefficient_mu 1.089
_exptl_absorpt_correction_T_max 0.8116
_exptl_absorpt_correction_T_min 0.7956
_exptl_absorpt_correction_type multi-scan
_exptl_absorpt_process_details 'DENZO/SCALEPACK (Otwinowski & Minor, 1996)'
_exptl_crystal_colour Colorless
_exptl_crystal_density_diffrn 1.219
_exptl_crystal_description Block
_exptl_crystal_F_000 4608
_exptl_crystal_size_max 0.22
_exptl_crystal_size_mid 0.20
_exptl_crystal_size_min 0.20
_platon_squeeze_details
;
 A highly disordered C6H12 molecule was accounted for using the
 Platon SQUEEZE function.
;
_refine_diff_density_max 0.584
_refine_diff_density_min -0.391
_refine_diff_density_rms 0.072
_refine_ls_extinction_method none
_refine_ls_goodness_of_fit_ref 1.050
_refine_ls_hydrogen_treatment constr
_refine_ls_matrix_type full
_refine_ls_number_parameters 635
_refine_ls_number_reflns 11468
_refine_ls_number_restraints 9
_refine_ls_restrained_S_all 1.051
_refine_ls_R_factor_all 0.0842
_refine_ls_R_factor_gt 0.0565
_refine_ls_shift/su_max 0.001
_refine_ls_shift/su_mean 0.000
_refine_ls_structure_factor_coef Fsqd
_refine_ls_weighting_details 'calc w=1/[\s^2^(Fo^2^)+(0.0259P)^2^+50.8374P] where P=(Fo^2^+2Fc^2^)/3'
_refine_ls_weighting_scheme calc
_refine_ls_wR_factor_gt 0.1136
_refine_ls_wR_factor_ref 0.1259
_reflns_number_gt 8593
_reflns_number_total 11468
_reflns_threshold_expression >2sigma(I)
_cod_data_source_file ja310003v_si_003_2.cif
_cod_data_source_block pa679bis
_cod_original_sg_symbol_H-M 'C 1 2/c 1 '
_cod_database_code 4119047

loop_
_symmetry_equiv_pos_as_xyz
'x, y, z'
'-x, y, -z+1/2'
'x+1/2, y+1/2, z'
'-x+1/2, y+1/2, -z+1/2'
'-x, -y, -z'
'x, -y, z-1/2'
'-x+1/2, -y+1/2, -z'
'x+1/2, -y+1/2, z-1/2'

loop_
_atom_site_label
_atom_site_type_symbol
_atom_site_fract_x
_atom_site_fract_y
_atom_site_fract_z
_atom_site_U_iso_or_equiv
_atom_site_adp_type
_atom_site_occupancy
_atom_site_symmetry_multiplicity
_atom_site_calc_flag
_atom_site_refinement_flags
_atom_site_disorder_assembly
_atom_site_disorder_group
Y1 Y 0.504280(14) 0.302687(12) 0.36053(2) 0.02351(9) Uani 1 1 d . . .
P1 P 0.51898(4) 0.36103(3) 0.54906(6) 0.0274(2) Uani 1 1 d . . .
P2 P 0.42969(4) 0.19070(3) 0.35410(6) 0.0279(2) Uani 1 1 d . . .
O1 O 0.58559(10) 0.34472(8) 0.46102(15) 0.0276(5) Uani 1 1 d . . .
O2 O 0.55067(10) 0.24034(8) 0.44685(15) 0.0261(5) Uani 1 1 d . . .
O3 O 0.5000 0.35212(11) 0.2500 0.0300(8) Uani 1 2 d SD . .
O4 O 0.5000 0.26395(13) 0.2500 0.0305(8) Uani 1 2 d S . .
H4O H 0.5000 0.237(2) 0.2500 0.037 Uiso 1 2 d S . .
N1 N 0.47736(12) 0.34103(11) 0.4517(2) 0.0305(7) Uani 1 1 d . . .
N2 N 0.40186(13) 0.33605(11) 0.2691(2) 0.0316(7) Uani 1 1 d . . .
H2N H 0.4046(17) 0.3608(14) 0.238(3) 0.038 Uiso 1 1 d . . .
N3 N 0.42461(12) 0.24382(10) 0.32169(19) 0.0292(7) Uani 1 1 d . . .
C1 C 0.41342(16) 0.33641(15) 0.4122(3) 0.0385(9) Uani 1 1 d . . .
H1A H 0.4030 0.3536 0.4485 0.046 Uiso 1 1 calc R . .
H1B H 0.4028 0.3028 0.4096 0.046 Uiso 1 1 calc R . .
C2 C 0.38077(16) 0.35701(14) 0.3200(3) 0.0372(9) Uani 1 1 d . . .
H2A H 0.3380 0.3509 0.2891 0.045 Uiso 1 1 calc R . .
H2B H 0.3868 0.3916 0.3238 0.045 Uiso 1 1 calc R . .
C3 C 0.36350(15) 0.30003(13) 0.2038(2) 0.0336(8) Uani 1 1 d . . .
H3A H 0.3779 0.2920 0.1666 0.040 Uiso 1 1 calc R . .
H3B H 0.3229 0.3125 0.1648 0.040 Uiso 1 1 calc R . .
C4 C 0.36316(15) 0.25661(13) 0.2505(2) 0.0335(8) Uani 1 1 d . . .
H4A H 0.3403 0.2626 0.2761 0.040 Uiso 1 1 calc R . .
H4B H 0.3442 0.2303 0.2078 0.040 Uiso 1 1 calc R . .
C5 C 0.58503(15) 0.38824(12) 0.5718(2) 0.0280(8) Uani 1 1 d . . .
C6 C 0.61081(15) 0.37517(12) 0.5263(2) 0.0255(7) Uani 1 1 d . . .
C7 C 0.66648(14) 0.39750(12) 0.5564(2) 0.0261(7) Uani 1 1 d . . .
C8 C 0.68957(15) 0.42999(13) 0.6245(2) 0.0305(8) Uani 1 1 d . . .
H8 H 0.7259 0.4445 0.6427 0.037 Uiso 1 1 calc R . .
C9 C 0.66372(16) 0.44322(13) 0.6688(2) 0.0335(8) Uani 1 1 d . A .
C10 C 0.61121(16) 0.42161(13) 0.6410(2) 0.0307(8) Uani 1 1 d . . .
H10 H 0.5920 0.4294 0.6691 0.037 Uiso 1 1 calc R . .
C11 C 0.69988(15) 0.38541(13) 0.5143(2) 0.0302(8) Uani 1 1 d . . .
C12 C 0.66087(17) 0.39896(13) 0.4161(2) 0.0341(8) Uani 1 1 d . . .
H12A H 0.6236 0.3816 0.3872 0.051 Uiso 1 1 calc R . .
H12B H 0.6811 0.3910 0.3878 0.051 Uiso 1 1 calc R . .
H12C H 0.6529 0.4329 0.4107 0.051 Uiso 1 1 calc R . .
C13 C 0.71430(16) 0.33255(13) 0.5258(2) 0.0321(8) Uani 1 1 d . . .
H13A H 0.6777 0.3143 0.4986 0.048 Uiso 1 1 calc R . .
H13B H 0.7400 0.3250 0.5890 0.048 Uiso 1 1 calc R . .
H13C H 0.7344 0.3245 0.4972 0.048 Uiso 1 1 calc R . .
C14 C 0.75791(16) 0.41259(15) 0.5557(3) 0.0408(10) Uani 1 1 d . . .
H14A H 0.7775 0.4032 0.5270 0.061 Uiso 1 1 calc R . .
H14B H 0.7836 0.4054 0.6191 0.061 Uiso 1 1 calc R . .
H14C H 0.7497 0.4465 0.5476 0.061 Uiso 1 1 calc R . .
C15 C 0.69278(17) 0.48051(15) 0.7425(3) 0.0473(11) Uani 1 1 d D . .
C16A C 0.7555(3) 0.4664(3) 0.8170(5) 0.068(3) Uani 0.652(5) 1 d PD A 1
H16A H 0.7751 0.4930 0.8575 0.103 Uiso 0.652(5) 1 calc PR A 1
H16B H 0.7775 0.4575 0.7917 0.103 Uiso 0.652(5) 1 calc PR A 1
H16C H 0.7542 0.4395 0.8494 0.103 Uiso 0.652(5) 1 calc PR A 1
C17A C 0.7002(4) 0.5265(2) 0.7034(5) 0.0628(19) Uani 0.652(5) 1 d PD A 1
H17A H 0.6614 0.5378 0.6547 0.094 Uiso 0.652(5) 1 calc PR A 1
H17B H 0.7246 0.5200 0.6812 0.094 Uiso 0.652(5) 1 calc PR A 1
H17C H 0.7192 0.5507 0.7496 0.094 Uiso 0.652(5) 1 calc PR A 1
C18A C 0.6533(4) 0.4967(3) 0.7720(7) 0.084(3) Uani 0.652(5) 1 d PD A 1
H18A H 0.6705 0.5246 0.8097 0.126 Uiso 0.652(5) 1 calc PR A 1
H18B H 0.6500 0.4713 0.8053 0.126 Uiso 0.652(5) 1 calc PR A 1
H18C H 0.6140 0.5044 0.7199 0.126 Uiso 0.652(5) 1 calc PR A 1
C16B C 0.7592(3) 0.4854(7) 0.7854(11) 0.068(3) Uani 0.348(5) 1 d PD A 2
H16D H 0.7658 0.4998 0.7431 0.103 Uiso 0.348(5) 1 calc PR A 2
H16E H 0.7776 0.4542 0.8025 0.103 Uiso 0.348(5) 1 calc PR A 2
H16F H 0.7766 0.5054 0.8381 0.103 Uiso 0.348(5) 1 calc PR A 2
C17B C 0.6549(6) 0.5250(3) 0.7129(9) 0.0628(19) Uani 0.348(5) 1 d PD A 2
H17D H 0.6755 0.5495 0.7583 0.094 Uiso 0.348(5) 1 calc PR A 2
H17E H 0.6172 0.5178 0.7045 0.094 Uiso 0.348(5) 1 calc PR A 2
H17F H 0.6478 0.5363 0.6571 0.094 Uiso 0.348(5) 1 calc PR A 2
C18B C 0.6896(8) 0.4608(5) 0.8187(8) 0.084(3) Uani 0.348(5) 1 d PD A 2
H18D H 0.7048 0.4844 0.8658 0.126 Uiso 0.348(5) 1 calc PR A 2
H18E H 0.7134 0.4320 0.8423 0.126 Uiso 0.348(5) 1 calc PR A 2
H18F H 0.6486 0.4534 0.7960 0.126 Uiso 0.348(5) 1 calc PR A 2
C19 C 0.48146(15) 0.40571(13) 0.5712(2) 0.0294(8) Uani 1 1 d . . .
C20 C 0.46624(16) 0.44783(13) 0.5242(3) 0.0350(9) Uani 1 1 d . . .
H20 H 0.4771 0.4529 0.4839 0.042 Uiso 1 1 calc R . .
C21 C 0.43546(17) 0.48238(14) 0.5354(3) 0.0408(9) Uani 1 1 d . . .
H21 H 0.4251 0.5110 0.5030 0.049 Uiso 1 1 calc R . .
C22 C 0.4199(2) 0.47488(17) 0.5941(3) 0.0593(13) Uani 1 1 d . . .
H22 H 0.3995 0.4987 0.6030 0.071 Uiso 1 1 calc R . .
C23 C 0.4340(3) 0.43300(19) 0.6400(4) 0.0731(17) Uani 1 1 d . . .
H23 H 0.4225 0.4278 0.6794 0.088 Uiso 1 1 calc R . .
C24 C 0.4647(2) 0.39850(15) 0.6288(3) 0.0500(12) Uani 1 1 d . . .
H24 H 0.4743 0.3697 0.6608 0.060 Uiso 1 1 calc R . .
C25 C 0.54129(16) 0.31661(13) 0.6341(2) 0.0321(8) Uani 1 1 d . . .
C26 C 0.58072(19) 0.32515(15) 0.7247(3) 0.0425(10) Uani 1 1 d . . .
H26 H 0.5978 0.3555 0.7447 0.051 Uiso 1 1 calc R . .
C27 C 0.5949(2) 0.28974(16) 0.7851(3) 0.0496(11) Uani 1 1 d . . .
H27 H 0.6212 0.2960 0.8466 0.059 Uiso 1 1 calc R . .
C28 C 0.5711(2) 0.24538(16) 0.7569(3) 0.0517(12) Uani 1 1 d . . .
H28 H 0.5808 0.2212 0.7991 0.062 Uiso 1 1 calc R . .
C29 C 0.53314(19) 0.23583(16) 0.6677(3) 0.0465(10) Uani 1 1 d . . .
H29 H 0.5175 0.2050 0.6482 0.056 Uiso 1 1 calc R . .
C30 C 0.51809(17) 0.27156(13) 0.6068(3) 0.0360(9) Uani 1 1 d . . .
H30 H 0.4915 0.2651 0.5454 0.043 Uiso 1 1 calc R . .
C31 C 0.49726(15) 0.17783(13) 0.4570(2) 0.0288(8) Uani 1 1 d . . .
C32 C 0.54967(15) 0.20294(12) 0.4873(2) 0.0269(7) Uani 1 1 d . . .
C33 C 0.60254(15) 0.18537(12) 0.5666(2) 0.0292(8) Uani 1 1 d . . .
C34 C 0.59875(16) 0.14532(14) 0.6064(2) 0.0360(9) Uani 1 1 d . . .
H34 H 0.6340 0.1341 0.6582 0.043 Uiso 1 1 calc R . .
C35 C 0.54644(18) 0.12002(14) 0.5755(3) 0.0389(9) Uani 1 1 d . . .
C36 C 0.49621(17) 0.13731(13) 0.5006(2) 0.0349(9) Uani 1 1 d . . .
H36 H 0.4598 0.1215 0.4776 0.042 Uiso 1 1 calc R . .
C37 C 0.66185(15) 0.21034(13) 0.6063(2) 0.0333(8) Uani 1 1 d . . .
C38 C 0.67787(17) 0.21078(14) 0.5382(3) 0.0384(9) Uani 1 1 d . . .
H38A H 0.6814 0.1783 0.5235 0.058 Uiso 1 1 calc R . .
H38B H 0.7155 0.2272 0.5634 0.058 Uiso 1 1 calc R . .
H38C H 0.6469 0.2271 0.4845 0.058 Uiso 1 1 calc R . .
C39 C 0.71190(18) 0.18534(17) 0.6897(3) 0.0537(12) Uani 1 1 d . . .
H39A H 0.7034 0.1853 0.7349 0.081 Uiso 1 1 calc R . .
H39B H 0.7490 0.2020 0.7124 0.081 Uiso 1 1 calc R . .
H39C H 0.7152 0.1528 0.6752 0.081 Uiso 1 1 calc R . .
C40 C 0.65812(16) 0.26125(13) 0.6325(2) 0.0349(9) Uani 1 1 d . . .
H40A H 0.6270 0.2784 0.5801 0.052 Uiso 1 1 calc R . .
H40B H 0.6959 0.2772 0.6570 0.052 Uiso 1 1 calc R . .
H40C H 0.6491 0.2605 0.6771 0.052 Uiso 1 1 calc R . .
C41 C 0.54693(19) 0.07605(15) 0.6246(3) 0.0481(11) Uani 1 1 d . . .
C42 C 0.5583(3) 0.0913(2) 0.7124(4) 0.0846(19) Uani 1 1 d . . .
H42A H 0.5961 0.1079 0.7473 0.127 Uiso 1 1 calc R . .
H42B H 0.5594 0.0634 0.7450 0.127 Uiso 1 1 calc R . .
H42C H 0.5266 0.1124 0.7016 0.127 Uiso 1 1 calc R . .
C43 C 0.5955(3) 0.04323(17) 0.6414(4) 0.0813(18) Uani 1 1 d . . .
H43A H 0.6337 0.0586 0.6809 0.122 Uiso 1 1 calc R . .
H43B H 0.5902 0.0356 0.5852 0.122 Uiso 1 1 calc R . .
H43C H 0.5940 0.0142 0.6691 0.122 Uiso 1 1 calc R . .
C44 C 0.4880(3) 0.0506(2) 0.5728(4) 0.098(2) Uani 1 1 d . . .
H44A H 0.4900 0.0225 0.6055 0.147 Uiso 1 1 calc R . .
H44B H 0.4789 0.0413 0.5148 0.147 Uiso 1 1 calc R . .
H44C H 0.4571 0.0717 0.5647 0.147 Uiso 1 1 calc R . .
C45 C 0.42137(15) 0.14681(13) 0.2749(2) 0.0315(8) Uani 1 1 d . . .
C46 C 0.42117(18) 0.09841(14) 0.2884(3) 0.0416(10) Uani 1 1 d . . .
H46 H 0.4217 0.0872 0.3378 0.050 Uiso 1 1 calc R . .
C47 C 0.4202(2) 0.06656(15) 0.2300(3) 0.0500(11) Uani 1 1 d . . .
H47 H 0.4197 0.0337 0.2395 0.060 Uiso 1 1 calc R . .
C48 C 0.41989(18) 0.08210(15) 0.1585(3) 0.0440(10) Uani 1 1 d . . .
H48 H 0.4199 0.0601 0.1195 0.053 Uiso 1 1 calc R . .
C49 C 0.41959(17) 0.12981(15) 0.1441(3) 0.0416(10) Uani 1 1 d . . .
H49 H 0.4191 0.1407 0.0947 0.050 Uiso 1 1 calc R . .
C50 C 0.41999(16) 0.16188(14) 0.2014(2) 0.0361(9) Uani 1 1 d . . .
H50 H 0.4193 0.1947 0.1904 0.043 Uiso 1 1 calc R . .
C51 C 0.36989(16) 0.17867(13) 0.3671(3) 0.0335(8) Uani 1 1 d . . .
C52 C 0.37240(18) 0.20011(16) 0.4378(3) 0.0457(10) Uani 1 1 d . . .
H52 H 0.4079 0.2147 0.4837 0.055 Uiso 1 1 calc R . .
C53 C 0.3238(2) 0.20030(19) 0.4413(3) 0.0596(13) Uani 1 1 d . . .
H53 H 0.3261 0.2148 0.4899 0.072 Uiso 1 1 calc R . .
C54 C 0.2720(2) 0.17964(18) 0.3751(3) 0.0577(13) Uani 1 1 d . . .
H54 H 0.2386 0.1802 0.3778 0.069 Uiso 1 1 calc R . .
C55 C 0.26845(18) 0.15808(15) 0.3048(3) 0.0455(10) Uani 1 1 d . . .
H55 H 0.2327 0.1437 0.2592 0.055 Uiso 1 1 calc R . .
C56 C 0.31770(16) 0.15747(14) 0.3010(3) 0.0374(9) Uani 1 1 d . . .
H56 H 0.3154 0.1424 0.2529 0.045 Uiso 1 1 calc R . .
C57 C 0.4986(8) 0.40082(16) 0.2330(7) 0.032(3) Uani 0.50 1 d PD . .
H57A H 0.4665 0.4073 0.1706 0.039 Uiso 0.50 1 calc PR . .
H57B H 0.5363 0.4102 0.2420 0.039 Uiso 0.50 1 calc PR . .
C58 C 0.4892(4) 0.4296(2) 0.2928(5) 0.044(2) Uani 0.50 1 d PD . .
H58A H 0.4482 0.4264 0.2740 0.066 Uiso 0.50 1 calc PR . .
H58B H 0.4977 0.4628 0.2895 0.066 Uiso 0.50 1 calc PR . .
H58C H 0.5156 0.4183 0.3538 0.066 Uiso 0.50 1 calc PR . .

loop_
_atom_site_aniso_label
_atom_site_aniso_U_11
_atom_site_aniso_U_22
_atom_site_aniso_U_33
_atom_site_aniso_U_23
_atom_site_aniso_U_13
_atom_site_aniso_U_12
Y1 0.02153(16) 0.02586(17) 0.02314(17) -0.00062(14) 0.01264(14) -0.00120(14)
P1 0.0265(5) 0.0317(5) 0.0284(5) -0.0037(4) 0.0181(4) 0.0004(4)
P2 0.0238(4) 0.0306(5) 0.0252(5) 0.0032(4) 0.0114(4) -0.0041(4)
O1 0.0238(12) 0.0325(13) 0.0278(13) -0.0054(11) 0.0153(11) -0.0028(10)
O2 0.0255(12) 0.0270(13) 0.0267(13) 0.0027(10) 0.0153(11) -0.0011(10)
O3 0.0330(19) 0.0240(18) 0.037(2) 0.000 0.0220(17) 0.000
O4 0.038(2) 0.0295(19) 0.0290(19) 0.000 0.0222(17) 0.000
N1 0.0227(15) 0.0374(17) 0.0340(17) -0.0074(14) 0.0176(14) -0.0032(13)
N2 0.0266(16) 0.0310(17) 0.0311(17) 0.0025(14) 0.0126(14) -0.0032(13)
N3 0.0216(14) 0.0317(16) 0.0254(16) 0.0077(13) 0.0080(13) -0.0006(12)
C1 0.0268(19) 0.050(2) 0.042(2) -0.0116(19) 0.0211(19) -0.0026(18)
C2 0.0233(18) 0.038(2) 0.045(2) -0.0038(18) 0.0164(18) 0.0049(16)
C3 0.0259(18) 0.039(2) 0.0267(18) 0.0039(17) 0.0092(16) 0.0016(16)
C4 0.0243(18) 0.036(2) 0.029(2) 0.0014(16) 0.0080(16) -0.0043(16)
C5 0.0257(18) 0.0330(19) 0.0266(18) -0.0019(15) 0.0155(16) -0.0003(15)
C6 0.0251(17) 0.0273(18) 0.0199(17) -0.0036(14) 0.0102(15) -0.0012(14)
C7 0.0214(17) 0.0308(19) 0.0242(18) -0.0001(15) 0.0119(15) 0.0009(14)
C8 0.0252(18) 0.035(2) 0.0277(19) -0.0036(16) 0.0125(16) -0.0053(15)
C9 0.034(2) 0.035(2) 0.031(2) -0.0074(16) 0.0174(18) -0.0034(16)
C10 0.0326(19) 0.036(2) 0.0265(19) -0.0033(16) 0.0187(17) 0.0034(16)
C11 0.0258(18) 0.035(2) 0.031(2) -0.0032(16) 0.0171(17) -0.0023(15)
C12 0.039(2) 0.038(2) 0.032(2) -0.0008(17) 0.0240(19) 0.0035(17)
C13 0.0291(19) 0.039(2) 0.030(2) -0.0031(16) 0.0175(17) 0.0030(16)
C14 0.031(2) 0.055(3) 0.041(2) -0.010(2) 0.0227(19) -0.0095(19)
C15 0.047(2) 0.056(3) 0.040(2) -0.024(2) 0.025(2) -0.011(2)
C16A 0.073(4) 0.062(7) 0.036(5) -0.020(4) 0.010(4) -0.004(4)
C17A 0.075(5) 0.044(4) 0.060(4) -0.027(3) 0.032(4) -0.008(4)
C18A 0.097(7) 0.092(7) 0.101(7) -0.072(6) 0.079(7) -0.051(5)
C16B 0.073(4) 0.062(7) 0.036(5) -0.020(4) 0.010(4) -0.004(4)
C17B 0.075(5) 0.044(4) 0.060(4) -0.027(3) 0.032(4) -0.008(4)
C18B 0.097(7) 0.092(7) 0.101(7) -0.072(6) 0.079(7) -0.051(5)
C19 0.0263(18) 0.036(2) 0.0269(18) -0.0065(16) 0.0155(16) -0.0019(15)
C20 0.037(2) 0.035(2) 0.037(2) -0.0015(17) 0.0227(19) -0.0012(17)
C21 0.042(2) 0.035(2) 0.046(2) 0.0034(19) 0.024(2) 0.0084(18)
C22 0.069(3) 0.064(3) 0.066(3) 0.016(3) 0.051(3) 0.034(3)
C23 0.103(4) 0.079(4) 0.083(4) 0.035(3) 0.080(4) 0.050(3)
C24 0.071(3) 0.047(3) 0.058(3) 0.018(2) 0.052(3) 0.026(2)
C25 0.034(2) 0.036(2) 0.035(2) 0.0000(16) 0.0242(18) 0.0047(16)
C26 0.052(3) 0.034(2) 0.040(2) 0.0004(18) 0.026(2) 0.0059(19)
C27 0.051(3) 0.057(3) 0.035(2) 0.002(2) 0.021(2) 0.008(2)
C28 0.063(3) 0.047(3) 0.058(3) 0.019(2) 0.043(3) 0.011(2)
C29 0.049(3) 0.041(2) 0.057(3) 0.004(2) 0.035(2) -0.001(2)
C30 0.035(2) 0.038(2) 0.043(2) -0.0008(18) 0.0264(19) -0.0014(17)
C31 0.0253(18) 0.0318(19) 0.0235(18) 0.0037(15) 0.0103(16) 0.0011(15)
C32 0.0274(18) 0.0295(19) 0.0249(17) -0.0012(15) 0.0155(15) 0.0002(15)
C33 0.0282(18) 0.031(2) 0.0296(19) 0.0012(15) 0.0171(16) 0.0031(15)
C34 0.0286(19) 0.042(2) 0.0256(19) 0.0075(17) 0.0084(17) 0.0040(17)
C35 0.040(2) 0.036(2) 0.036(2) 0.0113(18) 0.0190(19) 0.0034(18)
C36 0.033(2) 0.034(2) 0.032(2) 0.0040(17) 0.0145(17) -0.0057(16)
C37 0.0207(17) 0.039(2) 0.033(2) 0.0049(17) 0.0107(16) 0.0024(15)
C38 0.033(2) 0.040(2) 0.049(2) -0.0034(19) 0.028(2) 0.0011(17)
C39 0.028(2) 0.061(3) 0.055(3) 0.014(2) 0.013(2) 0.001(2)
C40 0.0293(19) 0.043(2) 0.031(2) -0.0095(17) 0.0165(17) -0.0096(17)
C41 0.044(2) 0.044(2) 0.045(3) 0.022(2) 0.019(2) -0.001(2)
C42 0.123(5) 0.075(4) 0.072(4) 0.026(3) 0.064(4) -0.005(4)
C43 0.090(4) 0.046(3) 0.115(5) 0.046(3) 0.062(4) 0.015(3)
C44 0.079(4) 0.079(4) 0.087(4) 0.048(4) 0.018(4) -0.028(3)
C45 0.0280(19) 0.033(2) 0.030(2) 0.0016(16) 0.0143(17) -0.0042(16)
C46 0.050(2) 0.035(2) 0.040(2) 0.0052(18) 0.025(2) 0.0018(19)
C47 0.069(3) 0.032(2) 0.054(3) 0.007(2) 0.038(3) 0.006(2)
C48 0.043(2) 0.048(3) 0.040(2) -0.003(2) 0.023(2) 0.003(2)
C49 0.039(2) 0.050(3) 0.036(2) 0.0017(19) 0.021(2) -0.0080(19)
C50 0.032(2) 0.036(2) 0.034(2) 0.0003(17) 0.0153(18) -0.0095(17)
C51 0.0276(19) 0.034(2) 0.037(2) 0.0061(17) 0.0171(18) -0.0045(16)
C52 0.039(2) 0.058(3) 0.040(2) -0.007(2) 0.022(2) -0.015(2)
C53 0.052(3) 0.087(4) 0.056(3) -0.019(3) 0.040(3) -0.020(3)
C54 0.042(3) 0.076(3) 0.066(3) -0.005(3) 0.038(3) -0.013(2)
C55 0.031(2) 0.050(3) 0.046(3) 0.004(2) 0.016(2) -0.0090(19)
C56 0.031(2) 0.041(2) 0.036(2) 0.0029(18) 0.0158(18) -0.0073(17)
C57 0.029(4) 0.028(3) 0.032(9) 0.009(3) 0.012(7) 0.000(4)
C58 0.052(5) 0.029(4) 0.052(5) -0.007(4) 0.030(5) 0.000(4)

loop_
_atom_type_symbol
_atom_type_description
_atom_type_scat_dispersion_real
_atom_type_scat_dispersion_imag
_atom_type_scat_source
C C 0.0033 0.0016 'International Tables Vol C Tables 4.2.6.8 and 6.1.1.4'
H H 0.0000 0.0000 'International Tables Vol C Tables 4.2.6.8 and 6.1.1.4'
N N 0.0061 0.0033 'International Tables Vol C Tables 4.2.6.8 and 6.1.1.4'
O O 0.0106 0.0060 'International Tables Vol C Tables 4.2.6.8 and 6.1.1.4'
P P 0.1023 0.0942 'International Tables Vol C Tables 4.2.6.8 and 6.1.1.4'
Y Y -2.7962 3.5667 'International Tables Vol C Tables 4.2.6.8 and 6.1.1.4'

loop_
_geom_angle_atom_site_label_1
_geom_angle_atom_site_label_2
_geom_angle_atom_site_label_3
_geom_angle
_geom_angle_site_symmetry_1
_geom_angle_site_symmetry_3
O2 Y1 O4 88.21(9) . .
O2 Y1 O1 86.26(8) . .
O4 Y1 O1 120.81(6) . .
O2 Y1 O3 142.48(7) . .
O4 Y1 O3 64.81(10) . .
O1 Y1 O3 86.17(7) . .
O2 Y1 N1 98.16(9) . .
O4 Y1 N1 162.89(7) . .
O1 Y1 N1 75.65(9) . .
O3 Y1 N1 115.33(9) . .
O2 Y1 N2 138.43(9) . .
O4 Y1 N2 96.66(8) . .
O1 Y1 N2 124.25(9) . .
O3 Y1 N2 73.59(7) . .
N1 Y1 N2 68.09(10) . .
O2 Y1 N3 74.48(9) . .
O4 Y1 N3 80.11(9) . .
O1 Y1 N3 151.48(9) . .
O3 Y1 N3 121.84(7) . .
N1 Y1 N3 86.29(10) . .
N2 Y1 N3 65.89(10) . .
O2 Y1 Y1 114.10(6) . 2_655
O4 Y1 Y1 29.25(8) . 2_655
O1 Y1 Y1 107.04(6) . 2_655
O3 Y1 Y1 35.55(6) . 2_655
N1 Y1 Y1 147.69(7) . 2_655
N2 Y1 Y1 85.53(7) . 2_655
N3 Y1 Y1 100.05(7) . 2_655
N1 P1 C5 114.07(16) . .
N1 P1 C25 113.32(17) . .
C5 P1 C25 106.99(17) . .
N1 P1 C19 111.17(16) . .
C5 P1 C19 106.09(16) . .
C25 P1 C19 104.50(16) . .
N3 P2 C31 113.96(16) . .
N3 P2 C51 109.25(16) . .
C31 P2 C51 107.58(17) . .
N3 P2 C45 113.74(16) . .
C31 P2 C45 106.73(17) . .
C51 P2 C45 105.05(17) . .
C6 O1 Y1 148.8(2) . .
C32 O2 Y1 149.4(2) . .
C57 O3 C57 23.8(5) 2_655 .
C57 O3 Y1 113.7(2) 2_655 .
C57 O3 Y1 137.4(2) . .
C57 O3 Y1 137.4(2) 2_655 2_655
C57 O3 Y1 113.7(2) . 2_655
Y1 O3 Y1 108.89(12) . 2_655
Y1 O4 Y1 121.50(16) . 2_655
Y1 O4 H4O 119.25(8) . .
Y1 O4 H4O 119.25(8) 2_655 .
C1 N1 P1 118.9(2) . .
C1 N1 Y1 111.4(2) . .
P1 N1 Y1 128.81(15) . .
C3 N2 C2 115.8(3) . .
C3 N2 Y1 107.4(2) . .
C2 N2 Y1 115.1(2) . .
C3 N2 H2N 107(2) . .
C2 N2 H2N 106(2) . .
Y1 N2 H2N 104(2) . .
C4 N3 P2 112.0(2) . .
C4 N3 Y1 117.7(2) . .
P2 N3 Y1 129.93(15) . .
N1 C1 C2 107.5(3) . .
N1 C1 H1A 110.2 . .
C2 C1 H1A 110.2 . .
N1 C1 H1B 110.2 . .
C2 C1 H1B 110.2 . .
H1A C1 H1B 108.5 . .
N2 C2 C1 110.7(3) . .
N2 C2 H2A 109.5 . .
C1 C2 H2A 109.5 . .
N2 C2 H2B 109.5 . .
C1 C2 H2B 109.5 . .
H2A C2 H2B 108.1 . .
N2 C3 C4 109.9(3) . .
N2 C3 H3A 109.7 . .
C4 C3 H3A 109.7 . .
N2 C3 H3B 109.7 . .
C4 C3 H3B 109.7 . .
H3A C3 H3B 108.2 . .
N3 C4 C3 109.3(3) . .
N3 C4 H4A 109.8 . .
C3 C4 H4A 109.8 . .
N3 C4 H4B 109.8 . .
C3 C4 H4B 109.8 . .
H4A C4 H4B 108.3 . .
C10 C5 C6 122.2(3) . .
C10 C5 P1 115.7(2) . .
C6 C5 P1 122.0(3) . .
O1 C6 C5 121.8(3) . .
O1 C6 C7 122.4(3) . .
C5 C6 C7 115.8(3) . .
C8 C7 C6 118.9(3) . .
C8 C7 C11 120.1(3) . .
C6 C7 C11 121.0(3) . .
C7 C8 C9 125.2(3) . .
C7 C8 H8 117.4 . .
C9 C8 H8 117.4 . .
C10 C9 C8 116.0(3) . .
C10 C9 C15 123.3(3) . .
C8 C9 C15 120.8(3) . .
C9 C10 C5 121.9(3) . .
C9 C10 H10 119.1 . .
C5 C10 H10 119.1 . .
C14 C11 C12 107.3(3) . .
C14 C11 C13 107.9(3) . .
C12 C11 C13 111.2(3) . .
C14 C11 C7 113.0(3) . .
C12 C11 C7 108.2(3) . .
C13 C11 C7 109.3(3) . .
C11 C12 H12A 109.5 . .
C11 C12 H12B 109.5 . .
H12A C12 H12B 109.5 . .
C11 C12 H12C 109.5 . .
H12A C12 H12C 109.5 . .
H12B C12 H12C 109.5 . .
C11 C13 H13A 109.5 . .
C11 C13 H13B 109.5 . .
H13A C13 H13B 109.5 . .
C11 C13 H13C 109.5 . .
H13A C13 H13C 109.5 . .
H13B C13 H13C 109.5 . .
C11 C14 H14A 109.5 . .
C11 C14 H14B 109.5 . .
H14A C14 H14B 109.5 . .
C11 C14 H14C 109.5 . .
H14A C14 H14C 109.5 . .
H14B C14 H14C 109.5 . .
C17B C15 C16A 137.1(7) . .
C17B C15 C18A 53.2(7) . .
C16A C15 C18A 115.6(6) . .
C17B C15 C16B 118.9(10) . .
C16A C15 C16B 31.8(6) . .
C18A C15 C16B 132.1(8) . .
C17B C15 C9 110.2(6) . .
C16A C15 C9 111.5(4) . .
C18A C15 C9 113.3(4) . .
C16B C15 C9 112.9(7) . .
C17B C15 C18B 104.1(9) . .
C16A C15 C18B 73.3(8) . .
C18A C15 C18B 51.6(7) . .
C16B C15 C18B 103.3(10) . .
C9 C15 C18B 106.0(6) . .
C17B C15 C17A 52.1(7) . .
C16A C15 C17A 104.7(5) . .
C18A C15 C17A 102.5(5) . .
C16B C15 C17A 74.4(8) . .
C9 C15 C17A 108.1(4) . .
C18B C15 C17A 143.7(7) . .
C15 C16A H16A 109.5 . .
C15 C16A H16B 109.5 . .
C15 C16A H16C 109.5 . .
C15 C17A H17A 109.5 . .
C15 C17A H17B 109.5 . .
C15 C17A H17C 109.5 . .
C15 C18A H18A 109.5 . .
C15 C18A H18B 109.5 . .
C15 C18A H18C 109.5 . .
C15 C16B H16D 109.5 . .
C15 C16B H16E 109.5 . .
H16D C16B H16E 109.5 . .
C15 C16B H16F 109.5 . .
H16D C16B H16F 109.5 . .
H16E C16B H16F 109.5 . .
C15 C17B H17D 109.5 . .
C15 C17B H17E 109.5 . .
H17D C17B H17E 109.5 . .
C15 C17B H17F 109.5 . .
H17D C17B H17F 109.5 . .
H17E C17B H17F 109.5 . .
C15 C18B H18D 109.5 . .
C15 C18B H18E 109.5 . .
H18D C18B H18E 109.5 . .
C15 C18B H18F 109.5 . .
H18D C18B H18F 109.5 . .
H18E C18B H18F 109.5 . .
C24 C19 C20 119.0(3) . .
C24 C19 P1 122.9(3) . .
C20 C19 P1 118.0(3) . .
C21 C20 C19 120.7(4) . .
C21 C20 H20 119.7 . .
C19 C20 H20 119.7 . .
C22 C21 C20 119.5(4) . .
C22 C21 H21 120.3 . .
C20 C21 H21 120.3 . .
C23 C22 C21 120.3(4) . .
C23 C22 H22 119.8 . .
C21 C22 H22 119.8 . .
C22 C23 C24 120.2(4) . .
C22 C23 H23 119.9 . .
C24 C23 H23 119.9 . .
C23 C24 C19 120.3(4) . .
C23 C24 H24 119.9 . .
C19 C24 H24 119.9 . .
C30 C25 C26 118.5(4) . .
C30 C25 P1 117.7(3) . .
C26 C25 P1 123.8(3) . .
C27 C26 C25 120.3(4) . .
C27 C26 H26 119.9 . .
C25 C26 H26 119.9 . .
C28 C27 C26 120.5(4) . .
C28 C27 H27 119.8 . .
C26 C27 H27 119.8 . .
C27 C28 C29 120.2(4) . .
C27 C28 H28 119.9 . .
C29 C28 H28 119.9 . .
C28 C29 C30 119.5(4) . .
C28 C29 H29 120.3 . .
C30 C29 H29 120.3 . .
C29 C30 C25 121.0(4) . .
C29 C30 H30 119.5 . .
C25 C30 H30 119.5 . .
C36 C31 C32 122.2(3) . .
C36 C31 P2 115.0(3) . .
C32 C31 P2 122.3(3) . .
O2 C32 C31 122.2(3) . .
O2 C32 C33 121.3(3) . .
C31 C32 C33 116.5(3) . .
C34 C33 C32 118.6(3) . .
C34 C33 C37 120.4(3) . .
C32 C33 C37 121.0(3) . .
C33 C34 C35 124.8(3) . .
C33 C34 H34 117.6 . .
C35 C34 H34 117.6 . .
C36 C35 C34 116.2(3) . .
C36 C35 C41 123.1(4) . .
C34 C35 C41 120.7(3) . .
C35 C36 C31 121.7(3) . .
C35 C36 H36 119.2 . .
C31 C36 H36 119.2 . .
C33 C37 C39 112.0(3) . .
C33 C37 C38 109.6(3) . .
C39 C37 C38 107.7(3) . .
C33 C37 C40 109.8(3) . .
C39 C37 C40 107.6(3) . .
C38 C37 C40 110.1(3) . .
C37 C38 H38A 109.5 . .
C37 C38 H38B 109.5 . .
H38A C38 H38B 109.5 . .
C37 C38 H38C 109.5 . .
H38A C38 H38C 109.5 . .
H38B C38 H38C 109.5 . .
C37 C39 H39A 109.5 . .
C37 C39 H39B 109.5 . .
H39A C39 H39B 109.5 . .
C37 C39 H39C 109.5 . .
H39A C39 H39C 109.5 . .
H39B C39 H39C 109.5 . .
C37 C40 H40A 109.5 . .
C37 C40 H40B 109.5 . .
H40A C40 H40B 109.5 . .
C37 C40 H40C 109.5 . .
H40A C40 H40C 109.5 . .
H40B C40 H40C 109.5 . .
C43 C41 C42 109.4(4) . .
C43 C41 C44 110.1(5) . .
C42 C41 C44 107.7(5) . .
C43 C41 C35 109.5(4) . .
C42 C41 C35 108.6(4) . .
C44 C41 C35 111.5(4) . .
C41 C42 H42A 109.5 . .
C41 C42 H42B 109.5 . .
H42A C42 H42B 109.5 . .
C41 C42 H42C 109.5 . .
H42A C42 H42C 109.5 . .
H42B C42 H42C 109.5 . .
C41 C43 H43A 109.5 . .
C41 C43 H43B 109.5 . .
H43A C43 H43B 109.5 . .
C41 C43 H43C 109.5 . .
H43A C43 H43C 109.5 . .
H43B C43 H43C 109.5 . .
C41 C44 H44A 109.5 . .
C41 C44 H44B 109.5 . .
H44A C44 H44B 109.5 . .
C41 C44 H44C 109.5 . .
H44A C44 H44C 109.5 . .
H44B C44 H44C 109.5 . .
C50 C45 C46 118.2(4) . .
C50 C45 P2 118.8(3) . .
C46 C45 P2 122.7(3) . .
C47 C46 C45 120.2(4) . .
C47 C46 H46 119.9 . .
C45 C46 H46 119.9 . .
C48 C47 C46 120.8(4) . .
C48 C47 H47 119.6 . .
C46 C47 H47 119.6 . .
C49 C48 C47 119.5(4) . .
C49 C48 H48 120.3 . .
C47 C48 H48 120.3 . .
C48 C49 C50 120.3(4) . .
C48 C49 H49 119.9 . .
C50 C49 H49 119.9 . .
C49 C50 C45 121.0(4) . .
C49 C50 H50 119.5 . .
C45 C50 H50 119.5 . .
C56 C51 C52 118.7(3) . .
C56 C51 P2 122.2(3) . .
C52 C51 P2 117.7(3) . .
C53 C52 C51 120.4(4) . .
C53 C52 H52 119.8 . .
C51 C52 H52 119.8 . .
C52 C53 C54 120.5(4) . .
C52 C53 H53 119.8 . .
C54 C53 H53 119.8 . .
C53 C54 C55 120.3(4) . .
C53 C54 H54 119.9 . .
C55 C54 H54 119.9 . .
C54 C55 C56 119.6(4) . .
C54 C55 H55 120.2 . .
C56 C55 H55 120.2 . .
C51 C56 C55 120.5(4) . .
C51 C56 H56 119.8 . .
C55 C56 H56 119.8 . .
O3 C57 C58 111.4(4) . .
O3 C57 H57A 109.3 . .
C58 C57 H57A 109.3 . .
O3 C57 H57B 109.3 . .
C58 C57 H57B 109.3 . .
H57A C57 H57B 108.0 . .
C57 C58 H58A 109.5 . .
C57 C58 H58B 109.5 . .
H58A C58 H58B 109.5 . .
C57 C58 H58C 109.5 . .
H58A C58 H58C 109.5 . .
H58B C58 H58C 109.5 . .

loop_
_geom_bond_atom_site_label_1
_geom_bond_atom_site_label_2
_geom_bond_distance
_geom_bond_site_symmetry_2
Y1 O2 2.230(2) .
Y1 O4 2.2478(18) .
Y1 O1 2.271(2) .
Y1 O3 2.4107(18) .
Y1 N1 2.433(3) .
Y1 N2 2.511(3) .
Y1 N3 2.517(3) .
Y1 Y1 3.9225(7) 2_655
P1 N1 1.583(3) .
P1 C5 1.794(3) .
P1 C25 1.819(4) .
P1 C19 1.820(4) .
P2 N3 1.596(3) .
P2 C31 1.784(4) .
P2 C51 1.824(4) .
P2 C45 1.825(4) .
O1 C6 1.311(4) .
O2 C32 1.303(4) .
O3 C57 1.411(4) 2_655
O3 C57 1.411(4) .
O3 Y1 2.4107(18) 2_655
O4 Y1 2.2479(18) 2_655
O4 H4O 0.76(6) .
N1 C1 1.483(4) .
N2 C3 1.469(5) .
N2 C2 1.474(5) .
N2 H2N 0.93(4) .
N3 C4 1.482(4) .
C1 C2 1.512(5) .
C1 H1A 0.9900 .
C1 H1B 0.9900 .
C2 H2A 0.9900 .
C2 H2B 0.9900 .
C3 C4 1.502(5) .
C3 H3A 0.9900 .
C3 H3B 0.9900 .
C4 H4A 0.9900 .
C4 H4B 0.9900 .
C5 C10 1.409(5) .
C5 C6 1.417(5) .
C6 C7 1.448(5) .
C7 C8 1.382(5) .
C7 C11 1.537(5) .
C8 C9 1.400(5) .
C8 H8 0.9500 .
C9 C10 1.375(5) .
C9 C15 1.536(5) .
C10 H10 0.9500 .
C11 C14 1.533(5) .
C11 C12 1.533(5) .
C11 C13 1.534(5) .
C12 H12A 0.9800 .
C12 H12B 0.9800 .
C12 H12C 0.9800 .
C13 H13A 0.9800 .
C13 H13B 0.9800 .
C13 H13C 0.9800 .
C14 H14A 0.9800 .
C14 H14B 0.9800 .
C14 H14C 0.9800 .
C15 C17B 1.527(5) .
C15 C16A 1.529(5) .
C15 C18A 1.533(4) .
C15 C16B 1.534(5) .
C15 C18B 1.551(5) .
C15 C17A 1.557(4) .
C16A H16A 0.9800 .
C16A H16B 0.9800 .
C16A H16C 0.9800 .
C17A H17A 0.9800 .
C17A H17B 0.9800 .
C17A H17C 0.9800 .
C18A H18A 0.9800 .
C18A H18B 0.9800 .
C18A H18C 0.9800 .
C16B H16D 0.9800 .
C16B H16E 0.9800 .
C16B H16F 0.9800 .
C17B H17D 0.9800 .
C17B H17E 0.9800 .
C17B H17F 0.9800 .
C18B H18D 0.9800 .
C18B H18E 0.9800 .
C18B H18F 0.9800 .
C19 C24 1.386(5) .
C19 C20 1.392(5) .
C20 C21 1.385(5) .
C20 H20 0.9500 .
C21 C22 1.381(6) .
C21 H21 0.9500 .
C22 C23 1.378(6) .
C22 H22 0.9500 .
C23 C24 1.382(6) .
C23 H23 0.9500 .
C24 H24 0.9500 .
C25 C30 1.389(5) .
C25 C26 1.398(5) .
C26 C27 1.377(6) .
C26 H26 0.9500 .
C27 C28 1.377(6) .
C27 H27 0.9500 .
C28 C29 1.380(6) .
C28 H28 0.9500 .
C29 C30 1.386(6) .
C29 H29 0.9500 .
C30 H30 0.9500 .
C31 C36 1.409(5) .
C31 C32 1.411(5) .
C32 C33 1.443(5) .
C33 C34 1.385(5) .
C33 C37 1.534(5) .
C34 C35 1.410(5) .
C34 H34 0.9500 .
C35 C36 1.374(5) .
C35 C41 1.533(5) .
C36 H36 0.9500 .
C37 C39 1.534(5) .
C37 C38 1.541(5) .
C37 C40 1.543(5) .
C38 H38A 0.9800 .
C38 H38B 0.9800 .
C38 H38C 0.9800 .
C39 H39A 0.9800 .
C39 H39B 0.9800 .
C39 H39C 0.9800 .
C40 H40A 0.9800 .
C40 H40B 0.9800 .
C40 H40C 0.9800 .
C41 C43 1.511(7) .
C41 C42 1.517(7) .
C41 C44 1.519(7) .
C42 H42A 0.9800 .
C42 H42B 0.9800 .
C42 H42C 0.9800 .
C43 H43A 0.9800 .
C43 H43B 0.9800 .
C43 H43C 0.9800 .
C44 H44A 0.9800 .
C44 H44B 0.9800 .
C44 H44C 0.9800 .
C45 C50 1.393(5) .
C45 C46 1.395(5) .
C46 C47 1.389(6) .
C46 H46 0.9500 .
C47 C48 1.379(6) .
C47 H47 0.9500 .
C48 C49 1.377(6) .
C48 H48 0.9500 .
C49 C50 1.384(5) .
C49 H49 0.9500 .
C50 H50 0.9500 .
C51 C56 1.387(5) .
C51 C52 1.398(5) .
C52 C53 1.375(6) .
C52 H52 0.9500 .
C53 C54 1.376(6) .
C53 H53 0.9500 .
C54 C55 1.378(6) .
C54 H54 0.9500 .
C55 C56 1.396(5) .
C55 H55 0.9500 .
C56 H56 0.9500 .
C57 C58 1.500(2) .
C57 H57A 0.9900 .
C57 H57B 0.9900 .
C58 H58A 0.9800 .
C58 H58B 0.9800 .
C58 H58C 0.9800 .

loop_
_platon_squeeze_void_nr
_platon_squeeze_void_average_x
_platon_squeeze_void_average_y
_platon_squeeze_void_average_z
_platon_squeeze_void_volume
_platon_squeeze_void_count_electrons
_platon_squeeze_void_content
1 0.250 0.250 0.500 465 63 ' '
2 0.250 0.750 1.000 465 63 ' '
3 0.177 0.418 0.065 17 2 ' '
4 0.178 0.582 0.565 18 2 ' '
5 0.322 0.082 0.935 17 2 ' '
6 0.322 0.918 0.435 17 2 ' '
7 0.750 0.250 1.000 465 63 ' '
8 0.750 0.750 0.500 465 63 ' '
9 0.678 0.082 0.565 18 2 ' '
10 0.677 0.918 0.065 17 2 ' '
11 0.822 0.418 0.435 17 2 ' '
12 0.822 0.582 0.935 17 2 ' '
